data_4024194
loop_
_publ_author_name
'Jinhua Song'
'Hiroshi Yamataka'
'Zvi Rappoport'

_publ_section_title
;
 Dialkoxyphosphinyl-Substituted Enols of Carboxamides
;
_journal_name_full 'Journal of Organic Chemistry'
_journal_page_first 7605
_journal_page_last 7624
_journal_paper_doi 10.1021/jo0710679
_journal_volume 72
_journal_year 2007
_chemical_formula_moiety 'C11 H16 F6 N O6 P'
_chemical_formula_sum 'C11 H16 F6 N O6 P'
_chemical_formula_weight 403.22
_chemical_name_systematic
; 
 ? 
;
_space_group_IT_number 14
_symmetry_cell_setting monoclinic
_symmetry_space_group_name_Hall '-P 2yn'
_symmetry_space_group_name_H-M 'P 1 21/n 1'
_atom_sites_solution_hydrogens geom
_atom_sites_solution_primary direct
_atom_sites_solution_secondary difmap
_audit_creation_method SHELXL-97
_cell_angle_alpha 90.00
_cell_angle_beta 96.001(3)
_cell_angle_gamma 90.00
_cell_formula_units_Z 4
_cell_length_a 7.083(1)
_cell_length_b 16.715(2)
_cell_length_c 14.637(2)
_cell_measurement_reflns_used 2999
_cell_measurement_temperature 295(1)
_cell_measurement_theta_max 26.17
_cell_measurement_theta_min 2.44
_cell_volume 1723.4(4)
_computing_cell_refinement 'Bruker SMART'
_computing_data_collection 'Bruker SMART'
_computing_data_reduction 'Bruker SAINT'
_computing_molecular_graphics 'Bruker SHELXTL'
_computing_publication_material 'Bruker SHELXTL'
_computing_structure_refinement 'SHELXL-97 (Sheldrick, 1997)'
_computing_structure_solution 'SHELXS-97 (Sheldrick, 1990)'
_diffrn_ambient_temperature 295(1)
_diffrn_measured_fraction_theta_full 0.999
_diffrn_measured_fraction_theta_max 0.999
_diffrn_measurement_device_type 'CCD area detector'
_diffrn_measurement_method 'phi and omega scans'
_diffrn_radiation_monochromator graphite
_diffrn_radiation_source 'fine-focus sealed tube'
_diffrn_radiation_type MoK\a
_diffrn_radiation_wavelength 0.71073
_diffrn_reflns_av_R_equivalents 0.0432
_diffrn_reflns_av_sigmaI/netI 0.0344
_diffrn_reflns_limit_h_max 9
_diffrn_reflns_limit_h_min -9
_diffrn_reflns_limit_k_max 21
_diffrn_reflns_limit_k_min -21
_diffrn_reflns_limit_l_max 18
_diffrn_reflns_limit_l_min -18
_diffrn_reflns_number 18942
_diffrn_reflns_theta_full 27.00
_diffrn_reflns_theta_max 27.00
_diffrn_reflns_theta_min 1.86
_exptl_absorpt_coefficient_mu 0.248
_exptl_absorpt_correction_T_max 0.9780
_exptl_absorpt_correction_T_min 0.7749
_exptl_absorpt_correction_type none
_exptl_crystal_colour colorless
_exptl_crystal_density_diffrn 1.554
_exptl_crystal_density_method 'not measured'
_exptl_crystal_description plate
_exptl_crystal_F_000 824
_exptl_crystal_size_max 0.18
_exptl_crystal_size_mid 0.13
_exptl_crystal_size_min 0.09
_refine_diff_density_max 0.561
_refine_diff_density_min -0.270
_refine_diff_density_rms 0.062
_refine_ls_extinction_method none
_refine_ls_goodness_of_fit_ref 1.323
_refine_ls_hydrogen_treatment mixed
_refine_ls_matrix_type full
_refine_ls_number_parameters 238
_refine_ls_number_reflns 3750
_refine_ls_number_restraints 0
_refine_ls_restrained_S_all 1.323
_refine_ls_R_factor_all 0.1121
_refine_ls_R_factor_gt 0.0958
_refine_ls_shift/su_max 0.000
_refine_ls_shift/su_mean 0.000
_refine_ls_structure_factor_coef Fsqd
_refine_ls_weighting_details 'calc w=1/[\s^2^(Fo^2^)+(0.0603P)^2^+1.7494P] where P=(Fo^2^+2Fc^2^)/3'
_refine_ls_weighting_scheme calc
_refine_ls_wR_factor_gt 0.1908
_refine_ls_wR_factor_ref 0.1985
_reflns_number_gt 3195
_reflns_number_total 3750
_reflns_threshold_expression >2sigma(I)
_cod_data_source_file jo0710679-File005.cif
_cod_data_source_block song71m
_cod_depositor_comments
;
The following automatic conversions were performed:
'_symmetry_cell_setting' value 'Monoclinic' changed to 'monoclinic'
according to '/home/saulius/struct/CIF-dictionaries/cif_core.dic'
dictionary named 'cif_core.dic' version 2.4.1 from 2010-06-29.

Automatic conversion script
Id: cif_fix_enum 1527 2010-12-29 10:47:43Z saulius 
;
_cod_original_sg_symbol_H-M 'P 21/n'
_cod_database_code 4024194

loop_
_symmetry_equiv_pos_as_xyz
'x, y, z'
'-x+1/2, y+1/2, -z+1/2'
'-x, -y, -z'
'x-1/2, -y-1/2, z-1/2'

loop_
_atom_site_label
_atom_site_type_symbol
_atom_site_fract_x
_atom_site_fract_y
_atom_site_fract_z
_atom_site_U_iso_or_equiv
_atom_site_adp_type
_atom_site_occupancy
_atom_site_symmetry_multiplicity
_atom_site_calc_flag
_atom_site_refinement_flags
_atom_site_disorder_assembly
_atom_site_disorder_group
C1 C 0.4042(5) 0.6251(2) 0.5053(3) 0.0397(9) Uani 1 1 d . . .
C2 C 0.5342(5) 0.6855(2) 0.4852(2) 0.0370(8) Uani 1 1 d . . .
C3 C 0.6272(5) 0.7321(2) 0.5583(2) 0.0358(8) Uani 1 1 d . . .
C4 C 0.9090(7) 0.7067(4) 0.3003(4) 0.0797(16) Uani 1 1 d . . .
H4A H 0.8486 0.6916 0.2411 0.120 Uiso 1 1 calc R . .
H4B H 1.0323 0.6824 0.3099 0.120 Uiso 1 1 calc R . .
H4C H 0.9221 0.7639 0.3031 0.120 Uiso 1 1 calc R . .
C5 C 0.3979(7) 0.8341(3) 0.3424(3) 0.0656(13) Uani 1 1 d . . .
H5A H 0.3089 0.8168 0.2924 0.098 Uiso 1 1 calc R . .
H5B H 0.4232 0.8901 0.3359 0.098 Uiso 1 1 calc R . .
H5C H 0.3456 0.8250 0.3994 0.098 Uiso 1 1 calc R . .
C6 C 0.2204(7) 0.5525(2) 0.6141(3) 0.0530(11) Uani 1 1 d . . .
H6 H 0.2273 0.5040 0.5770 0.064 Uiso 1 1 calc R . .
C7 C 0.0238(7) 0.5874(3) 0.5956(4) 0.0739(15) Uani 1 1 d . . .
H7A H 0.0146 0.6346 0.6323 0.111 Uiso 1 1 calc R . .
H7B H -0.0680 0.5488 0.6110 0.111 Uiso 1 1 calc R . .
H7C H -0.0002 0.6011 0.5317 0.111 Uiso 1 1 calc R . .
C8 C 0.2694(8) 0.5311(3) 0.7140(3) 0.0717(15) Uani 1 1 d . . .
H8A H 0.3941 0.5080 0.7223 0.108 Uiso 1 1 calc R . .
H8B H 0.1787 0.4932 0.7323 0.108 Uiso 1 1 calc R . .
H8C H 0.2666 0.5784 0.7509 0.108 Uiso 1 1 calc R . .
C9 C 0.8291(5) 0.8455(2) 0.5889(2) 0.0385(8) Uani 1 1 d . . .
H9 H 0.8356 0.8229 0.6510 0.046 Uiso 1 1 calc R . .
C10 C 1.0271(7) 0.8565(3) 0.5621(3) 0.0571(12) Uani 1 1 d . . .
C11 C 0.7153(7) 0.9219(3) 0.5850(4) 0.0653(13) Uani 1 1 d . . .
F1 F 1.1222(4) 0.9113(2) 0.6125(2) 0.0869(10) Uani 1 1 d . . .
F2 F 1.1231(4) 0.7892(2) 0.5734(3) 0.1045(13) Uani 1 1 d . . .
F3 F 1.0293(5) 0.8772(2) 0.4749(2) 0.0910(11) Uani 1 1 d . . .
F4 F 0.7885(6) 0.9749(2) 0.6450(3) 0.1157(14) Uani 1 1 d . . .
F5 F 0.5395(5) 0.9066(2) 0.6013(3) 0.1154(14) Uani 1 1 d . . .
F6 F 0.7031(5) 0.9568(2) 0.5041(3) 0.1071(13) Uani 1 1 d . . .
N1 N 0.3636(5) 0.6094(2) 0.5885(2) 0.0436(8) Uani 1 1 d . . .
H1N1 H 0.423(5) 0.638(2) 0.627(3) 0.031(10) Uiso 1 1 d . . .
O1 O 0.3139(5) 0.58072(19) 0.4404(2) 0.0581(8) Uani 1 1 d . . .
H1O1 H 0.354(8) 0.599(3) 0.379(4) 0.091(18) Uiso 1 1 d . . .
O2 O 0.6154(4) 0.72597(17) 0.64009(17) 0.0454(7) Uani 1 1 d . . .
O3 O 0.4533(4) 0.6487(2) 0.30980(18) 0.0569(8) Uani 1 1 d . . .
O4 O 0.7976(4) 0.6808(2) 0.3691(2) 0.0580(8) Uani 1 1 d . . .
O5 O 0.5716(4) 0.78975(18) 0.34168(18) 0.0495(7) Uani 1 1 d . . .
O6 O 0.7389(4) 0.79041(17) 0.52535(17) 0.0477(7) Uani 1 1 d . . .
P1 P 0.58226(14) 0.69984(7) 0.37123(6) 0.0402(3) Uani 1 1 d . . .

loop_
_atom_site_aniso_label
_atom_site_aniso_U_11
_atom_site_aniso_U_22
_atom_site_aniso_U_33
_atom_site_aniso_U_23
_atom_site_aniso_U_13
_atom_site_aniso_U_12
C1 0.040(2) 0.040(2) 0.039(2) 0.0000(16) 0.0060(16) -0.0004(16)
C2 0.038(2) 0.049(2) 0.0256(17) -0.0007(15) 0.0087(14) -0.0021(17)
C3 0.0317(18) 0.046(2) 0.0298(18) -0.0003(15) 0.0057(14) -0.0034(16)
C4 0.055(3) 0.112(5) 0.077(4) 0.010(3) 0.033(3) -0.001(3)
C5 0.062(3) 0.072(3) 0.063(3) 0.007(3) 0.007(2) 0.016(3)
C6 0.068(3) 0.038(2) 0.054(3) 0.0021(19) 0.014(2) -0.013(2)
C7 0.054(3) 0.084(4) 0.085(4) 0.014(3) 0.013(3) -0.022(3)
C8 0.087(4) 0.064(3) 0.067(3) 0.026(3) 0.024(3) -0.002(3)
C9 0.038(2) 0.043(2) 0.0352(19) 0.0008(16) 0.0058(15) -0.0081(16)
C10 0.049(3) 0.058(3) 0.066(3) -0.007(2) 0.013(2) -0.011(2)
C11 0.055(3) 0.059(3) 0.082(4) 0.008(3) 0.007(3) 0.002(2)
F1 0.0608(18) 0.103(2) 0.098(2) -0.0285(19) 0.0106(16) -0.0409(17)
F2 0.0564(19) 0.086(2) 0.173(4) -0.008(2) 0.026(2) 0.0151(17)
F3 0.088(2) 0.124(3) 0.067(2) -0.0048(19) 0.0374(17) -0.034(2)
F4 0.126(3) 0.066(2) 0.149(4) -0.043(2) -0.014(3) 0.025(2)
F5 0.062(2) 0.104(3) 0.187(4) 0.027(3) 0.043(2) 0.0240(19)
F6 0.103(3) 0.093(3) 0.122(3) 0.054(2) -0.004(2) 0.015(2)
N1 0.051(2) 0.0442(19) 0.0364(18) -0.0015(15) 0.0071(15) -0.0123(16)
O1 0.070(2) 0.0609(19) 0.0433(17) -0.0114(15) 0.0067(15) -0.0270(16)
O2 0.0498(16) 0.0568(17) 0.0303(13) -0.0029(12) 0.0078(11) -0.0154(13)
O3 0.066(2) 0.072(2) 0.0327(15) -0.0074(14) 0.0029(13) -0.0079(16)
O4 0.0521(18) 0.075(2) 0.0500(17) 0.0082(15) 0.0188(14) 0.0103(15)
O5 0.0507(17) 0.0603(18) 0.0385(15) 0.0090(13) 0.0096(12) 0.0016(14)
O6 0.0519(16) 0.0592(17) 0.0323(14) -0.0018(12) 0.0065(12) -0.0253(14)
P1 0.0407(6) 0.0524(6) 0.0283(5) -0.0009(4) 0.0078(4) -0.0007(5)

loop_
_atom_type_symbol
_atom_type_description
_atom_type_scat_dispersion_real
_atom_type_scat_dispersion_imag
_atom_type_scat_source
C C 0.0033 0.0016 'International Tables Vol C Tables 4.2.6.8 and 6.1.1.4'
H H 0.0000 0.0000 'International Tables Vol C Tables 4.2.6.8 and 6.1.1.4'
N N 0.0061 0.0033 'International Tables Vol C Tables 4.2.6.8 and 6.1.1.4'
O O 0.0106 0.0060 'International Tables Vol C Tables 4.2.6.8 and 6.1.1.4'
F F 0.0171 0.0103 'International Tables Vol C Tables 4.2.6.8 and 6.1.1.4'
P P 0.1023 0.0942 'International Tables Vol C Tables 4.2.6.8 and 6.1.1.4'

loop_
_geom_angle_atom_site_label_1
_geom_angle_atom_site_label_2
_geom_angle_atom_site_label_3
_geom_angle
_geom_angle_site_symmetry_1
_geom_angle_site_symmetry_3
_geom_angle_publ_flag
N1 C1 O1 114.9(4) . . ?
N1 C1 C2 123.2(3) . . ?
O1 C1 C2 121.9(3) . . ?
C1 C2 C3 119.4(3) . . ?
C1 C2 P1 119.3(3) . . ?
C3 C2 P1 121.3(3) . . ?
O2 C3 O6 120.5(3) . . ?
O2 C3 C2 128.4(3) . . ?
O6 C3 C2 111.2(3) . . ?
O4 C4 H4A 109.5 . . ?
O4 C4 H4B 109.5 . . ?
H4A C4 H4B 109.5 . . ?
O4 C4 H4C 109.5 . . ?
H4A C4 H4C 109.5 . . ?
H4B C4 H4C 109.5 . . ?
O5 C5 H5A 109.5 . . ?
O5 C5 H5B 109.5 . . ?
H5A C5 H5B 109.5 . . ?
O5 C5 H5C 109.5 . . ?
H5A C5 H5C 109.5 . . ?
H5B C5 H5C 109.5 . . ?
N1 C6 C7 110.7(4) . . ?
N1 C6 C8 107.8(4) . . ?
C7 C6 C8 112.3(4) . . ?
N1 C6 H6 108.7 . . ?
C7 C6 H6 108.7 . . ?
C8 C6 H6 108.7 . . ?
C6 C7 H7A 109.5 . . ?
C6 C7 H7B 109.5 . . ?
H7A C7 H7B 109.5 . . ?
C6 C7 H7C 109.5 . . ?
H7A C7 H7C 109.5 . . ?
H7B C7 H7C 109.5 . . ?
C6 C8 H8A 109.5 . . ?
C6 C8 H8B 109.5 . . ?
H8A C8 H8B 109.5 . . ?
C6 C8 H8C 109.5 . . ?
H8A C8 H8C 109.5 . . ?
H8B C8 H8C 109.5 . . ?
O6 C9 C10 106.1(3) . . ?
O6 C9 C11 108.8(3) . . ?
C10 C9 C11 113.3(4) . . ?
O6 C9 H9 109.5 . . ?
C10 C9 H9 109.5 . . ?
C11 C9 H9 109.5 . . ?
F2 C10 F1 107.3(4) . . ?
F2 C10 F3 106.6(4) . . ?
F1 C10 F3 107.5(4) . . ?
F2 C10 C9 110.3(4) . . ?
F1 C10 C9 112.0(4) . . ?
F3 C10 C9 112.8(4) . . ?
F6 C11 F4 106.6(5) . . ?
F6 C11 F5 106.0(4) . . ?
F4 C11 F5 108.9(5) . . ?
F6 C11 C9 113.3(4) . . ?
F4 C11 C9 111.9(4) . . ?
F5 C11 C9 109.9(4) . . ?
C1 N1 C6 126.4(4) . . ?
C1 N1 H1N1 112(3) . . ?
C6 N1 H1N1 122(3) . . ?
C1 O1 H1O1 108(3) . . ?
C3 O2 H1N1 94.7(11) . . ?
P1 O3 H1O1 102(2) . . ?
C4 O4 P1 124.9(3) . . ?
C5 O5 P1 120.7(3) . . ?
C3 O6 C9 117.9(3) . . ?
O3 P1 O4 114.28(18) . . ?
O3 P1 O5 112.17(17) . . ?
O4 P1 O5 102.10(17) . . ?
O3 P1 C2 109.24(18) . . ?
O4 P1 C2 106.14(17) . . ?
O5 P1 C2 112.68(17) . . ?

loop_
_geom_bond_atom_site_label_1
_geom_bond_atom_site_label_2
_geom_bond_distance
_geom_bond_site_symmetry_2
_geom_bond_publ_flag
C1 N1 1.306(5) . ?
C1 O1 1.318(5) . ?
C1 C2 1.418(5) . ?
C2 C3 1.426(5) . ?
C2 P1 1.754(3) . ?
C3 O2 1.213(4) . ?
C3 O6 1.375(4) . ?
C4 O4 1.411(5) . ?
C4 H4A 0.9600 . ?
C4 H4B 0.9600 . ?
C4 H4C 0.9600 . ?
C5 O5 1.437(5) . ?
C5 H5A 0.9600 . ?
C5 H5B 0.9600 . ?
C5 H5C 0.9600 . ?
C6 N1 1.467(5) . ?
C6 C7 1.508(7) . ?
C6 C8 1.511(6) . ?
C6 H6 0.9800 . ?
C7 H7A 0.9600 . ?
C7 H7B 0.9600 . ?
C7 H7C 0.9600 . ?
C8 H8A 0.9600 . ?
C8 H8B 0.9600 . ?
C8 H8C 0.9600 . ?
C9 O6 1.413(4) . ?
C9 C10 1.506(6) . ?
C9 C11 1.509(6) . ?
C9 H9 0.9800 . ?
C10 F2 1.315(6) . ?
C10 F1 1.318(5) . ?
C10 F3 1.325(5) . ?
C11 F6 1.315(6) . ?
C11 F4 1.316(6) . ?
C11 F5 1.317(6) . ?
N1 H1N1 0.82(4) . ?
O1 H1O1 1.02(6) . ?
O2 H1N1 2.00(4) . ?
O3 P1 1.484(3) . ?
O3 H1O1 1.54(6) . ?
O4 P1 1.561(3) . ?
O5 P1 1.564(3) . ?

loop_
_geom_hbond_atom_site_label_D
_geom_hbond_atom_site_label_H
_geom_hbond_atom_site_label_A
_geom_hbond_distance_DH
_geom_hbond_distance_HA
_geom_hbond_distance_DA
_geom_hbond_angle_DHA
_geom_hbond_site_symmetry_A
N1 H1N1 O2 0.82(4) 2.00(4) 2.695(4) 142(4) .
O1 H1O1 O3 1.02(6) 1.54(6) 2.513(4) 159(5) .

loop_
_cod_related_entry_id
_cod_related_entry_database
_cod_related_entry_code
1 ChemSpider 30658850
